data_4312770
loop_
_publ_author_name
'Shinobu Kishi'
'Masako Kato'

_publ_contact_author_address
;
Division of Material Science
Graduate School of Human Culture
Nara Women's University
Nara 630-8506, Japan
;
_publ_contact_author_email ' kato@cc.nara-wu.ac.jp '
_publ_contact_author_fax ' +81-742-203393 '
_publ_contact_author_name 'Kato, Masako'
_publ_contact_author_phone ' +81-742-203393 '
_publ_section_title
;
 Thermal and Photo Control of the Linkage Isomerism of
 Bis(thiocyanato)(2,2'-bipyridine)platinum(II)
;
_journal_name_full 'Inorganic Chemistry'
_journal_page_first 8728
_journal_page_last 8734
_journal_paper_doi 10.1021/ic034524m
_journal_volume 42
_journal_year 2003
_chemical_absolute_configuration ad
_chemical_formula_moiety 'C12 H8 N4 Pt S2 '
_chemical_formula_sum 'C12 H8 N4 Pt S2'
_chemical_formula_weight 467.43
_space_group_IT_number 19
_symmetry_cell_setting orthorhombic
_symmetry_Int_Tables_number 19
_symmetry_space_group_name_Hall 'P 2ac 2ab'
_symmetry_space_group_name_H-M 'P 21 21 21'
_cell_angle_alpha 90
_cell_angle_beta 90
_cell_angle_gamma 90
_cell_formula_units_Z 4
_cell_length_a 12.929(9)
_cell_length_b 18.67(1)
_cell_length_c 5.497(4)
_cell_measurement_reflns_used 3860
_cell_measurement_temperature 173.1
_cell_measurement_theta_max 27.5
_cell_measurement_theta_min 3.2
_cell_volume 1326.9(15)
_computing_cell_refinement CRYSTALCLEAR
_computing_data_collection CRYSTALCLEAR
_computing_data_reduction 'teXsan Ver. 1.11'
_computing_molecular_graphics 'ORTEP II (Jhonson, 1976)'
_computing_publication_material 'teXsan Ver. 1.11'
_computing_structure_refinement SHELXL97
_computing_structure_solution SIR92
_diffrn_detector_area_resol_mean 14.62
_diffrn_measured_fraction_theta_full 1.0
_diffrn_measured_fraction_theta_max 1.0
_diffrn_measurement_device_type 'Rigaku/MSC Mercury CCD'
_diffrn_measurement_method \w
_diffrn_radiation_type 'Mo K\a'
_diffrn_radiation_wavelength 0.7107
_diffrn_reflns_av_R_equivalents 0.093
_diffrn_reflns_limit_h_max 16
_diffrn_reflns_limit_h_min -16
_diffrn_reflns_limit_k_max 24
_diffrn_reflns_limit_k_min -24
_diffrn_reflns_limit_l_max 7
_diffrn_reflns_limit_l_min -6
_diffrn_reflns_number 10424
_diffrn_reflns_theta_full 27.48
_diffrn_reflns_theta_max 27.48
_diffrn_reflns_theta_min 3.02
_exptl_absorpt_coefficient_mu 10.838
_exptl_absorpt_correction_T_max 0.7225
_exptl_absorpt_correction_T_min 0.1235
_exptl_absorpt_correction_type numerical
_exptl_absorpt_process_details '{Higashi, 1995)'
_exptl_crystal_colour Yellow
_exptl_crystal_density_diffrn 2.340
_exptl_crystal_density_method 'not measured'
_exptl_crystal_description Prism
_exptl_crystal_F_000 872.00
_exptl_crystal_size_max 0.551
_exptl_crystal_size_mid 0.211
_exptl_crystal_size_min 0.202
_refine_diff_density_max 2.73
_refine_diff_density_min -2.19
_refine_ls_abs_structure_details
;
   The absolute configuration was determined on the basis of the Flack 
   \c parameter. Friedel-pair number is 1286.
;
_refine_ls_abs_structure_Flack -0.02(3)
_refine_ls_extinction_coef 0.0006
_refine_ls_extinction_expression Fc^*^=kFc[1+0.001xFc^2^\l^3^/sin(2\q)]^-1/4^
_refine_ls_extinction_method SHELXL
_refine_ls_goodness_of_fit_ref 1.130
_refine_ls_hydrogen_treatment constr
_refine_ls_number_parameters 173
_refine_ls_number_reflns 3023
_refine_ls_R_factor_gt 0.0610
_refine_ls_shift/su_max 0.0050
_refine_ls_structure_factor_coef Fsqd
_refine_ls_weighting_details 'w = 1/[\s^2^(Fo^2^) + (0.0000P)^2^+13.0379P] where P=(Fo^2^+2Fc^2^)/3'
_refine_ls_weighting_scheme calc
_refine_ls_wR_factor_ref 0.1487
_reflns_number_gt 2692
_reflns_number_total 3023
_reflns_threshold_expression I>2\s(I)
_cod_data_source_file ic034524msi20030515_091710_2.cif
_cod_data_source_block '[P(SCN)2(bpy)]Y'
_cod_original_cell_volume 1326.7(16)
_cod_original_sg_symbol_H-M 'P 21 21 21 '
_cod_original_formula_sum 'C12 H8 N4 Pt S2 '
_cod_database_code 4312770

loop_
_symmetry_equiv_pos_as_xyz
x,y,z
1/2-x,-y,1/2+z
1/2+x,1/2-y,-z
-x,1/2+y,1/2-z

loop_
_atom_site_label
_atom_site_type_symbol
_atom_site_fract_x
_atom_site_fract_y
_atom_site_fract_z
_atom_site_U_iso_or_equiv
_atom_site_adp_type
_atom_site_occupancy
_atom_site_calc_flag
_atom_site_refinement_flags
_atom_site_disorder_assembly
_atom_site_disorder_group
Pt1 Pt 0.06196(4) 0.23629(2) 0.0064(1) 0.0324(2) Uani 1.00 d . . .
S1 S -0.0184(3) 0.2880(2) -0.3245(7) 0.0436(9) Uani 1.00 d . . .
S2 S 0.1393(4) 0.3451(2) 0.0947(7) 0.048(1) Uani 1.00 d . . .
N1 N 0.1321(10) 0.1818(6) 0.286(2) 0.034(3) Uani 1.00 d . . .
N2 N -0.0035(8) 0.1368(6) -0.038(2) 0.033(3) Uani 1.00 d . . .
N3 N -0.133(1) 0.4020(8) -0.121(3) 0.058(4) Uani 1.00 d . . .
N4 N 0.278(1) 0.3657(9) -0.294(3) 0.054(4) Uani 1.00 d . . .
C1 C 0.202(1) 0.2102(8) 0.449(3) 0.043(3) Uani 1.00 d . . .
C2 C 0.243(1) 0.1670(9) 0.632(3) 0.042(4) Uani 1.00 d . . .
C3 C 0.216(1) 0.0974(9) 0.652(3) 0.051(4) Uani 1.00 d . . .
C4 C 0.146(1) 0.0694(7) 0.480(3) 0.041(3) Uani 1.00 d . . .
C5 C 0.103(1) 0.1118(7) 0.302(3) 0.037(3) Uani 1.00 d . . .
C6 C 0.029(1) 0.0866(8) 0.125(3) 0.036(3) Uani 1.00 d . . .
C7 C -0.007(1) 0.0159(8) 0.114(3) 0.045(4) Uani 1.00 d . . .
C8 C -0.076(1) -0.0014(9) -0.068(3) 0.051(4) Uani 1.00 d . . .
C9 C -0.110(1) 0.0487(9) -0.231(3) 0.043(4) Uani 1.00 d . . .
C10 C -0.074(1) 0.1175(8) -0.211(3) 0.037(3) Uani 1.00 d . . .
C11 C -0.086(1) 0.3558(8) -0.198(3) 0.036(3) Uani 1.00 d . . .
C12 C 0.221(1) 0.3547(8) -0.141(3) 0.039(3) Uani 1.00 d . . .
H1 H 0.2278 0.2584 0.4362 0.0430 Uiso 1.00 calc . . .
H2 H 0.2874 0.1866 0.7526 0.0422 Uiso 1.00 calc . . .
H3 H 0.2462 0.0679 0.7758 0.0507 Uiso 1.00 calc . . .
H4 H 0.1277 0.0201 0.4962 0.0407 Uiso 1.00 calc . . .
H5 H 0.0160 -0.0191 0.2303 0.0451 Uiso 1.00 calc . . .
H6 H -0.1023 -0.0506 -0.0755 0.0512 Uiso 1.00 calc . . .
H7 H -0.1594 0.0361 -0.3598 0.0427 Uiso 1.00 calc . . .
H8 H -0.1007 0.1551 -0.3243 0.0375 Uiso 1.00 calc . . .

loop_
_atom_site_aniso_label
_atom_site_aniso_U_11
_atom_site_aniso_U_22
_atom_site_aniso_U_33
_atom_site_aniso_U_12
_atom_site_aniso_U_13
_atom_site_aniso_U_23
Pt1 0.0385(3) 0.0266(3) 0.0321(3) 0.0015(2) 0.0018(3) -0.0028(3)
S1 0.057(2) 0.037(2) 0.037(2) 0.008(2) -0.002(2) -0.005(2)
S2 0.074(3) 0.028(2) 0.042(2) -0.001(2) -0.005(2) -0.004(2)
N1 0.041(7) 0.024(5) 0.037(6) -0.001(5) -0.006(5) 0.001(5)
N2 0.024(5) 0.040(6) 0.034(7) 0.011(4) 0.003(5) -0.001(5)
N3 0.056(9) 0.040(8) 0.08(1) 0.004(7) 0.000(8) -0.023(8)
N4 0.044(8) 0.067(10) 0.050(9) -0.004(7) 0.005(7) -0.015(7)
C1 0.052(8) 0.037(6) 0.041(8) -0.004(6) 0.009(7) -0.005(6)
C2 0.033(8) 0.047(9) 0.046(8) 0.014(7) -0.010(7) -0.002(7)
C3 0.051(10) 0.051(9) 0.050(9) 0.038(8) 0.018(8) 0.008(7)
C4 0.053(8) 0.028(6) 0.041(8) 0.007(5) 0.002(9) 0.009(7)
C5 0.036(7) 0.028(7) 0.047(8) -0.011(6) 0.019(7) -0.005(6)
C6 0.033(7) 0.042(8) 0.033(7) 0.011(6) 0.016(6) -0.012(6)
C7 0.06(1) 0.033(8) 0.047(9) 0.010(7) 0.004(8) 0.002(6)
C8 0.053(10) 0.037(8) 0.06(1) -0.013(7) 0.016(8) -0.014(7)
C9 0.05(1) 0.041(8) 0.033(7) 0.001(7) 0.004(7) -0.002(6)
C10 0.030(7) 0.040(8) 0.043(8) -0.012(6) 0.011(7) -0.009(6)
C11 0.028(8) 0.039(8) 0.042(8) 0.003(6) -0.013(6) 0.003(6)
C12 0.053(10) 0.035(7) 0.030(7) -0.008(6) -0.013(7) 0.009(6)

loop_
_atom_type_symbol
_atom_type_description
_atom_type_scat_dispersion_real
_atom_type_scat_dispersion_imag
_atom_type_scat_source
C C 0.003 0.002
;International Tables for Crystallography
(1992, Vol. C, Tables 4.2.6.8 and 6.1.1.4)
;
H H 0.000 0.000
;International Tables for Crystallography
(1992, Vol. C, Table 6.1.1.4)
;
N N 0.006 0.003
;International Tables for Crystallography
(1992, Vol. C, Tables 4.2.6.8 and 6.1.1.4)
;
Pt Pt -1.703 8.390
;International Tables for Crystallography
(1992, Vol. C, Tables 4.2.6.8 and 6.1.1.4)
;
S S 0.125 0.123
;International Tables for Crystallography
(1992, Vol. C, Tables 4.2.6.8 and 6.1.1.4)
;

loop_
_geom_angle_atom_site_label_1
_geom_angle_atom_site_label_2
_geom_angle_atom_site_label_3
_geom_angle
_geom_angle_site_symmetry_1
_geom_angle_site_symmetry_2
_geom_angle_site_symmetry_3
_geom_angle_publ_flag
S1 PT1 S2 89.6(1) . . . yes
S1 PT1 N1 175.0(3) . . . yes
S1 PT1 N2 95.7(3) . . . yes
S2 PT1 N1 95.0(3) . . . yes
S2 PT1 N2 174.5(3) . . . yes
N1 PT1 N2 79.8(4) . . . yes
PT1 S1 C11 102.8(5) . . . yes
PT1 S2 C12 101.8(5) . . . yes
PT1 N1 C1 125.7(9) . . . yes
PT1 N1 C5 113.8(9) . . . yes
C1 N1 C5 120(1) . . . yes
PT1 N2 C6 114.5(9) . . . yes
PT1 N2 C10 126.6(9) . . . yes
C6 N2 C10 118(1) . . . yes
N1 C1 C2 119(1) . . . yes
N1 C1 H1 122.7 . . . no
C2 C1 H1 117.7 . . . no
C1 C2 C3 121(1) . . . yes
C1 C2 H2 120.5 . . . no
C3 C2 H2 118.0 . . . no
C2 C3 C4 117(1) . . . yes
C2 C3 H3 120.5 . . . no
C4 C3 H3 121.7 . . . no
C3 C4 C5 121(1) . . . yes
C3 C4 H4 116.9 . . . no
C5 C4 H4 121.7 . . . no
N1 C5 C4 119(1) . . . yes
N1 C5 C6 116(1) . . . yes
C4 C5 C6 123(1) . . . yes
N2 C6 C5 115(1) . . . yes
N2 C6 C7 121(1) . . . yes
C5 C6 C7 123(1) . . . yes
C6 C7 C8 117(1) . . . yes
C6 C7 H5 120.8 . . . no
C8 C7 H5 121.5 . . . no
C7 C8 C9 121(1) . . . yes
C7 C8 H6 118.1 . . . no
C9 C8 H6 120.4 . . . no
C8 C9 C10 118(1) . . . yes
C8 C9 H7 121.0 . . . no
C10 C9 H7 120.1 . . . no
N2 C10 C9 121(1) . . . yes
N2 C10 H8 118.5 . . . no
C9 C10 H8 119.6 . . . no
S1 C11 N3 177(1) . . . yes
S2 C12 N4 175(1) . . . yes
PT1 PT1 PT1 180.0 1_556 . 1_554 yes
PT1 PT1 PT1 90.626(10) 1_556 . 3_555 yes
PT1 PT1 PT1 90.626(10) 1_556 . 3_455 yes
PT1 PT1 PT1 89.374(10) 1_554 . 3_555 yes
PT1 PT1 PT1 89.374(10) 1_554 . 3_455 yes
PT1 PT1 PT1 170.86(1) 3_555 . 3_455 yes

loop_
_geom_bond_atom_site_label_1
_geom_bond_atom_site_label_2
_geom_bond_distance
_geom_bond_site_symmetry_1
_geom_bond_site_symmetry_2
_geom_bond_publ_flag
PT1 S1 2.306(4) . . yes
PT1 S2 2.316(4) . . yes
PT1 N1 2.05(1) . . yes
PT1 N2 2.06(1) . . yes
S1 C11 1.69(2) . . yes
S2 C12 1.68(2) . . yes
N1 C1 1.38(2) . . yes
N1 C5 1.36(2) . . yes
N2 C6 1.36(2) . . yes
N2 C10 1.37(2) . . yes
N3 C11 1.13(2) . . yes
N4 C12 1.13(2) . . yes
C1 C2 1.39(2) . . yes
C1 H1 0.960 . . no
C2 C3 1.35(2) . . yes
C2 H2 0.953 . . no
C3 C4 1.41(2) . . yes
C3 H3 0.959 . . no
C4 C5 1.37(2) . . yes
C4 H4 0.954 . . no
C5 C6 1.44(2) . . yes
C6 C7 1.40(2) . . yes
C7 C8 1.38(2) . . yes
C7 H5 0.959 . . no
C8 C9 1.37(2) . . yes
C8 H6 0.979 . . no
C9 C10 1.37(2) . . yes
C9 H7 0.983 . . no
C10 H8 0.998 . . no

loop_
_geom_contact_atom_site_label_1
_geom_contact_atom_site_label_2
_geom_contact_distance
_geom_contact_site_symmetry_1
_geom_contact_site_symmetry_2
_geom_contact_publ_flag
PT1 C2 3.37(2) . 1_554 ?
PT1 C1 3.60(1) . 1_554 ?
S1 C1 3.43(2) . 1_554 ?
S1 N1 3.51(1) . 1_554 ?
N1 N3 3.54(2) . 3_555 ?
N2 N4 3.36(2) . 3_455 ?
N2 C3 3.39(2) . 1_554 ?
N2 C4 3.51(2) . 1_554 ?
N3 C4 3.22(2) . 4_555 ?
N3 C3 3.24(2) . 3_456 ?
N3 C2 3.39(2) . 3_456 ?
N3 C2 3.49(2) . 3_455 ?
N3 C1 3.49(2) . 3_455 ?
N3 C3 3.51(2) . 3_455 ?
N3 C4 3.52(2) . 3_455 ?
N3 C5 3.57(2) . 3_455 ?
N4 C10 3.34(2) . 3_554 ?
N4 C1 3.38(2) . 1_554 ?
N4 C10 3.39(2) . 3_555 ?
N4 C9 3.39(2) . 3_554 ?
N4 C6 3.50(2) . 3_555 ?
C1 C11 3.31(2) . 3_555 ?
C1 C12 3.53(2) . 1_556 ?
C2 C11 3.29(2) . 3_555 ?
C3 C6 3.55(2) . 1_556 ?
C4 C10 3.43(2) . 1_556 ?
C5 C10 3.52(2) . 1_556 ?
C9 C12 3.49(2) . 3_455 ?
C10 C12 3.32(2) . 3_455 ?
Pt1 Pt1 5.497(4) . 1_556 ?
